data_2212991
loop_
_publ_author_name
'Hafizovic, Jasmina'
'Olsbye, Unni'
'Lillerud, Karl Petter'

_publ_section_title Poly[aqua(\m-5'-carboxy-2,2'-bipyridine-5-carboxylato)dichloridorubidium(I)platinum(II)]
_journal_coeditor_code SG2140
_journal_issue 4
_journal_name_full 'Acta Crystallographica Section E'
_journal_page_first m962
_journal_page_last m964
_journal_paper_doi 10.1107/S1600536807008902
_journal_volume 63
_journal_year 2007
_chemical_formula_iupac '[Pt Rb Cl2 (C12 H7 N2 O4) (H2 O)]'
_chemical_formula_moiety 'C12 H9 Cl2 N2 O5 Pt Rb'
_chemical_formula_sum 'C12 H9 Cl2 N2 O5 Pt Rb'
_chemical_formula_weight 612.67
_chemical_name_systematic
;
poly[aqua(\m-5'-carboxy-2,2'-bipyridine-5-
carboxylato)dichlororubidium(I)platinum(II)]
;
_space_group_IT_number 2
_symmetry_cell_setting triclinic
_symmetry_space_group_name_Hall '-P 1'
_symmetry_space_group_name_H-M 'P -1'
_atom_sites_solution_hydrogens geom
_atom_sites_solution_primary direct
_atom_sites_solution_secondary difmap
_audit_creation_method SHELXL-97
_cell_angle_alpha 88.6710(10)
_cell_angle_beta 69.2790(10)
_cell_angle_gamma 77.1820(10)
_cell_formula_units_Z 2
_cell_length_a 8.8859(10)
_cell_length_b 9.4092(10)
_cell_length_c 10.0290(11)
_cell_measurement_reflns_used 2953
_cell_measurement_temperature 313(2)
_cell_measurement_theta_max 26.00
_cell_measurement_theta_min 2.18
_cell_volume 763.33(14)
_computing_cell_refinement 'SAINT-Plus (Bruker, 2001)'
_computing_data_collection 'SMART (Bruker, 1998)'
_computing_data_reduction SAINT-Plus
_computing_molecular_graphics 'SHELXTL (Bruker, 2000)'
_computing_publication_material SHELXL97
_computing_structure_refinement 'SHELXL97 (Sheldrick, 1997)'
_computing_structure_solution 'SHELXS97 (Sheldrick, 1997)'
_diffrn_ambient_temperature 293(2)
_diffrn_measured_fraction_theta_full 0.985
_diffrn_measured_fraction_theta_max 0.985
_diffrn_measurement_device_type 'Bruker D8 Apex II CCD'
_diffrn_measurement_method \w
_diffrn_radiation_monochromator graphite
_diffrn_radiation_source 'fine-focus sealed tube'
_diffrn_radiation_type MoK\a
_diffrn_radiation_wavelength 0.71073
_diffrn_reflns_av_R_equivalents 0.0146
_diffrn_reflns_av_sigmaI/netI 0.0217
_diffrn_reflns_limit_h_max 10
_diffrn_reflns_limit_h_min -10
_diffrn_reflns_limit_k_max 11
_diffrn_reflns_limit_k_min -11
_diffrn_reflns_limit_l_max 12
_diffrn_reflns_limit_l_min -12
_diffrn_reflns_number 5890
_diffrn_reflns_theta_full 26.00
_diffrn_reflns_theta_max 26.00
_diffrn_reflns_theta_min 2.18
_diffrn_standards_decay_% 0
_exptl_absorpt_coefficient_mu 12.734
_exptl_absorpt_correction_T_max 0.3624
_exptl_absorpt_correction_T_min 0.1660
_exptl_absorpt_correction_type multi-scan
_exptl_absorpt_process_details '(SADABS; Sheldrick, 1997)'
_exptl_crystal_colour Yellow
_exptl_crystal_density_diffrn 2.666
_exptl_crystal_density_method 'not measured'
_exptl_crystal_description Cube
_exptl_crystal_F_000 568
_exptl_crystal_size_max 0.22
_exptl_crystal_size_mid 0.14
_exptl_crystal_size_min 0.10
_refine_diff_density_max 1.272
_refine_diff_density_min -2.504
_refine_ls_extinction_method none
_refine_ls_goodness_of_fit_ref 1.087
_refine_ls_hydrogen_treatment constr
_refine_ls_matrix_type full
_refine_ls_number_parameters 208
_refine_ls_number_reflns 2953
_refine_ls_number_restraints 0
_refine_ls_restrained_S_all 1.087
_refine_ls_R_factor_all 0.0340
_refine_ls_R_factor_gt 0.0318
_refine_ls_shift/su_max 0.000
_refine_ls_shift/su_mean 0.000
_refine_ls_structure_factor_coef Fsqd
_refine_ls_weighting_details 'calc w=1/[\s^2^(Fo^2^)+(0.0473P)^2^+5.7670P] where P=(Fo^2^+2Fc^2^)/3'
_refine_ls_weighting_scheme calc
_refine_ls_wR_factor_gt 0.0881
_refine_ls_wR_factor_ref 0.0895
_reflns_number_gt 2783
_reflns_number_total 2953
_reflns_threshold_expression I>2\s(I)
_cod_data_source_file sg2140.cif
_cod_data_source_block I
_cod_depositor_comments
;
The following automatic conversions were performed:
'_atom_site_calc_flag' value 'D' changed to 'd' according to
'/home/saulius/struct/CIF-dictionaries/cif_core.dic' dictionary named
'cif_core.dic' version 2.4.1 from 2010-06-29.

Automatic conversion script
Id: cif_fix_enum 1527 2010-12-29 10:47:43Z saulius 

The following automatic conversions were performed:

'_atom_site_calc_flag' value 'D' changed to 'd' according to
/home/saulius/struct/CIF-dictionaries/cif_core.dic dictionary named
'cif_core.dic' version 2.4.1 from 2010-06-29.

Automatic conversion script
Id: cif_fix_values 1715 2011-07-08 13:25:40Z adriana 
;
_cod_database_code 2212991
_cod_database_fobs_code 2212991

loop_
_symmetry_equiv_pos_as_xyz
'x, y, z'
'-x, -y, -z'

loop_
_atom_site_type_symbol
_atom_site_label
_atom_site_fract_x
_atom_site_fract_y
_atom_site_fract_z
_atom_site_U_iso_or_equiv
_atom_site_adp_type
_atom_site_calc_flag
_atom_site_refinement_flags
_atom_site_occupancy
Pt Pt1 0.14772(3) 0.38305(3) 0.32843(3) 0.02739(11) Uani d . 1
Cl Cl1 0.3088(2) 0.2405(3) 0.4385(2) 0.0474(5) Uani d . 1
Cl Cl2 0.3732(3) 0.4647(3) 0.1875(3) 0.0488(5) Uani d . 1
N N1 -0.0570(7) 0.3133(6) 0.4359(6) 0.0274(12) Uani d . 1
N N2 -0.0057(7) 0.5018(6) 0.2418(6) 0.0276(12) Uani d . 1
C C1 -0.1885(9) 0.3654(8) 0.3949(8) 0.0294(15) Uani d . 1
C C2 -0.3318(9) 0.3234(9) 0.4535(9) 0.0352(17) Uani d . 1
H H2 -0.4184 0.3574 0.4209 0.042 Uiso calc R 1
C C3 -0.3493(10) 0.2286(9) 0.5633(9) 0.0383(18) Uani d . 1
H H3 -0.4477 0.1986 0.6050 0.046 Uiso calc R 1
C C4 -0.2197(9) 0.1793(8) 0.6101(8) 0.0325(16) Uani d . 1
C C5 -0.0740(9) 0.2222(8) 0.5424(8) 0.0322(16) Uani d . 1
H H5 0.0152 0.1869 0.5714 0.039 Uiso calc R 1
C C6 -0.1585(9) 0.4729(8) 0.2846(7) 0.0276(14) Uani d . 1
C C7 -0.2757(10) 0.5415(9) 0.2294(8) 0.0352(17) Uani d . 1
H H7 -0.3782 0.5177 0.2575 0.042 Uiso calc R 1
C C8 -0.2383(10) 0.6468(9) 0.1315(9) 0.0375(18) Uani d . 1
H H8 -0.3157 0.6944 0.0930 0.045 Uiso calc R 1
C C9 -0.0874(10) 0.6797(8) 0.0921(8) 0.0317(16) Uani d . 1
C C10 0.0291(9) 0.6051(8) 0.1465(8) 0.0314(15) Uani d . 1
H H10 0.1330 0.6263 0.1170 0.038 Uiso calc R 1
C C11 0.7617(11) 1.0860(9) -0.2636(8) 0.0375(18) Uani d . 1
C C12 -0.0372(11) 0.7909(8) -0.0165(9) 0.0371(18) Uani d . 1
O O1 0.6227(8) 1.0803(7) -0.1827(6) 0.0480(15) Uani d . 1
O O2 0.8977(8) 1.0217(8) -0.2500(7) 0.0529(17) Uani d . 1
O O3 0.1007(8) 0.8071(7) -0.0641(7) 0.0527(16) Uani d . 1
Rb Rb1 0.41380(13) 0.87977(12) -0.11828(11) 0.0620(3) Uani d . 1
O O5 0.2476(11) 1.0206(9) -0.2937(9) 0.073(2) Uani d . 1
O O4 -0.1591(8) 0.8599(7) -0.0509(6) 0.0482(15) Uani d . 1
H H4 -0.1590 0.9198 -0.1018 0.072 Uiso d . 1

loop_
_atom_site_aniso_label
_atom_site_aniso_U_11
_atom_site_aniso_U_22
_atom_site_aniso_U_33
_atom_site_aniso_U_12
_atom_site_aniso_U_13
_atom_site_aniso_U_23
Pt1 0.02187(16) 0.03184(17) 0.03074(16) -0.00765(11) -0.01176(11) 0.01008(11)
Cl1 0.0300(10) 0.0670(14) 0.0501(11) -0.0093(9) -0.0225(9) 0.0253(10)
Cl2 0.0285(10) 0.0585(13) 0.0631(13) -0.0198(9) -0.0163(9) 0.0248(11)
N1 0.027(3) 0.028(3) 0.027(3) -0.005(2) -0.011(2) 0.011(2)
N2 0.024(3) 0.026(3) 0.032(3) -0.008(2) -0.009(2) 0.010(2)
C1 0.033(4) 0.028(3) 0.030(4) -0.007(3) -0.016(3) 0.009(3)
C2 0.026(4) 0.042(4) 0.043(4) -0.013(3) -0.017(3) 0.020(3)
C3 0.028(4) 0.045(5) 0.043(4) -0.014(3) -0.013(3) 0.019(4)
C4 0.033(4) 0.031(4) 0.031(4) -0.007(3) -0.009(3) 0.010(3)
C5 0.029(4) 0.035(4) 0.034(4) -0.007(3) -0.014(3) 0.016(3)
C6 0.029(4) 0.028(3) 0.027(3) -0.007(3) -0.011(3) 0.008(3)
C7 0.028(4) 0.041(4) 0.041(4) -0.013(3) -0.015(3) 0.017(3)
C8 0.033(4) 0.039(4) 0.044(4) -0.005(3) -0.021(3) 0.019(3)
C9 0.038(4) 0.026(3) 0.028(3) -0.004(3) -0.011(3) 0.007(3)
C10 0.030(4) 0.028(4) 0.034(4) -0.009(3) -0.009(3) 0.011(3)
C11 0.045(5) 0.035(4) 0.032(4) -0.012(3) -0.012(3) 0.014(3)
C12 0.043(5) 0.029(4) 0.037(4) -0.006(3) -0.013(4) 0.009(3)
O1 0.041(3) 0.056(4) 0.043(3) -0.019(3) -0.009(3) 0.028(3)
O2 0.040(3) 0.063(4) 0.051(4) -0.008(3) -0.016(3) 0.035(3)
O3 0.044(4) 0.048(4) 0.060(4) -0.017(3) -0.009(3) 0.027(3)
Rb1 0.0545(6) 0.0659(6) 0.0600(6) -0.0145(5) -0.0138(5) 0.0088(5)
O5 0.075(5) 0.075(5) 0.077(5) -0.019(4) -0.036(4) 0.020(4)
O4 0.052(4) 0.048(3) 0.043(3) -0.009(3) -0.018(3) 0.030(3)

loop_
_atom_type_symbol
_atom_type_description
_atom_type_scat_dispersion_real
_atom_type_scat_dispersion_imag
_atom_type_scat_source
C C 0.0033 0.0016 'International Tables Vol C Tables 4.2.6.8 and 6.1.1.4'
H H 0.0000 0.0000 'International Tables Vol C Tables 4.2.6.8 and 6.1.1.4'
N N 0.0061 0.0033 'International Tables Vol C Tables 4.2.6.8 and 6.1.1.4'
O O 0.0106 0.0060 'International Tables Vol C Tables 4.2.6.8 and 6.1.1.4'
Cl Cl 0.1484 0.1585 'International Tables Vol C Tables 4.2.6.8 and 6.1.1.4'
Rb Rb -0.9393 2.9676 'International Tables Vol C Tables 4.2.6.8 and 6.1.1.4'
Pt Pt -1.7033 8.3905 'International Tables Vol C Tables 4.2.6.8 and 6.1.1.4'

loop_
_geom_angle_atom_site_label_1
_geom_angle_atom_site_label_2
_geom_angle_atom_site_label_3
_geom_angle_site_symmetry_1
_geom_angle_site_symmetry_3
_geom_angle
N2 Pt1 N1 . . 80.8(2)
N2 Pt1 Cl2 . . 94.61(17)
N1 Pt1 Cl2 . . 174.52(17)
N2 Pt1 Cl1 . . 175.99(17)
N1 Pt1 Cl1 . . 95.19(17)
Cl2 Pt1 Cl1 . . 89.40(8)
N2 Pt1 Rb1 . 2_665 126.37(17)
N1 Pt1 Rb1 . 2_665 124.24(17)
Cl2 Pt1 Rb1 . 2_665 56.36(6)
Cl1 Pt1 Rb1 . 2_665 56.27(6)
Pt1 Cl1 Rb1 . 2_665 88.62(7)
Pt1 Cl2 Rb1 . 2_665 88.65(7)
C5 N1 C1 . . 118.7(6)
C5 N1 Pt1 . . 125.9(5)
C1 N1 Pt1 . . 115.4(5)
C10 N2 C6 . . 118.7(6)
C10 N2 Pt1 . . 126.3(5)
C6 N2 Pt1 . . 115.0(4)
C2 C1 N1 . . 122.0(6)
C2 C1 C6 . . 124.4(7)
N1 C1 C6 . . 113.6(6)
C1 C2 C3 . . 119.3(7)
C1 C2 H2 . . 120.4
C3 C2 H2 . . 120.4
C4 C3 C2 . . 119.5(7)
C4 C3 H3 . . 120.2
C2 C3 H3 . . 120.2
C5 C4 C3 . . 118.5(7)
C5 C4 C11 . 1_446 120.4(7)
C3 C4 C11 . 1_446 121.1(7)
N1 C5 C4 . . 122.0(7)
N1 C5 H5 . . 119.0
C4 C5 H5 . . 119.0
N2 C6 C7 . . 121.8(6)
N2 C6 C1 . . 114.9(6)
C7 C6 C1 . . 123.4(7)
C6 C7 C8 . . 118.9(7)
C6 C7 H7 . . 120.5
C8 C7 H7 . . 120.5
C9 C8 C7 . . 119.4(7)
C9 C8 H8 . . 120.3
C7 C8 H8 . . 120.3
C8 C9 C10 . . 119.9(7)
C8 C9 C12 . . 122.2(7)
C10 C9 C12 . . 117.8(7)
N2 C10 C9 . . 121.2(7)
N2 C10 H10 . . 119.4
C9 C10 H10 . . 119.4
O1 C11 O2 . . 126.0(7)
O1 C11 C4 . 1_664 119.3(7)
O2 C11 C4 . 1_664 114.7(7)
O1 C11 Rb1 . 2_675 49.9(4)
O2 C11 Rb1 . 2_675 86.9(5)
C4 C11 Rb1 1_664 2_675 140.0(5)
O3 C12 O4 . . 125.9(8)
O3 C12 C9 . . 122.3(7)
O4 C12 C9 . . 111.8(7)
C11 O1 Rb1 . . 138.4(6)
C11 O1 Rb1 . 2_675 111.5(5)
Rb1 O1 Rb1 . 2_675 92.47(16)
C12 O3 Rb1 . . 167.2(6)
O5 Rb1 O1 . . 90.7(2)
O5 Rb1 O3 . . 67.1(2)
O1 Rb1 O3 . . 152.22(18)
O5 Rb1 O1 . 2_675 135.0(2)
O1 Rb1 O1 . 2_675 87.53(16)
O3 Rb1 O1 . 2_675 96.63(19)
O5 Rb1 O4 . 2_575 72.0(2)
O1 Rb1 O4 . 2_575 82.89(18)
O3 Rb1 O4 . 2_575 74.73(19)
O1 Rb1 O4 2_675 2_575 63.21(17)
O5 Rb1 Cl1 . 2_665 79.52(19)
O1 Rb1 Cl1 . 2_665 75.97(14)
O3 Rb1 Cl1 . 2_665 113.71(16)
O1 Rb1 Cl1 2_675 2_665 142.42(13)
O4 Rb1 Cl1 2_575 2_665 144.11(11)
O5 Rb1 Cl2 . 2_665 122.09(19)
O1 Rb1 Cl2 . 2_665 112.22(14)
O3 Rb1 Cl2 . 2_665 94.19(14)
O1 Rb1 Cl2 2_675 2_665 99.83(14)
O4 Rb1 Cl2 2_575 2_665 157.65(12)
Cl1 Rb1 Cl2 2_665 2_665 58.09(6)
O5 Rb1 C11 . 2_675 123.1(2)
O1 Rb1 C11 . 2_675 102.77(19)
O3 Rb1 C11 . 2_675 78.2(2)
O1 Rb1 C11 2_675 2_675 18.61(18)
O4 Rb1 C11 2_575 2_675 55.86(16)
Cl1 Rb1 C11 2_665 2_675 157.30(14)
Cl2 Rb1 C11 2_665 2_675 103.34(14)
O5 Rb1 Pt1 . 2_665 114.56(19)
O1 Rb1 Pt1 . 2_665 78.75(13)
O3 Rb1 Pt1 . 2_665 124.76(14)
O1 Rb1 Pt1 2_675 2_665 109.10(13)
O4 Rb1 Pt1 2_575 2_665 160.48(14)
Cl1 Rb1 Pt1 2_665 2_665 35.11(3)
Cl2 Rb1 Pt1 2_665 2_665 34.99(4)
C11 Rb1 Pt1 2_675 2_665 122.19(14)
O5 Rb1 Rb1 . 2_675 120.40(18)
O1 Rb1 Rb1 . 2_675 44.74(13)
O3 Rb1 Rb1 . 2_675 133.07(15)
O1 Rb1 Rb1 2_675 2_675 42.79(12)
O4 Rb1 Rb1 2_575 2_675 66.31(13)
Cl1 Rb1 Rb1 2_665 2_675 113.17(6)
Cl2 Rb1 Rb1 2_665 2_675 112.17(6)
C11 Rb1 Rb1 2_675 2_675 58.84(14)
Pt1 Rb1 Rb1 2_665 2_675 95.61(4)
C12 O4 Rb1 . 2_575 124.2(5)
C12 O4 H4 . . 127.5
Rb1 O4 H4 2_575 . 73.7(5)

loop_
_geom_bond_atom_site_label_1
_geom_bond_atom_site_label_2
_geom_bond_site_symmetry_2
_geom_bond_distance
_geom_bond_publ_flag
Pt1 N2 . 1.995(6) ?
Pt1 N1 . 2.003(6) ?
Pt1 Cl2 . 2.287(2) ?
Pt1 Cl1 . 2.2936(19) ?
Pt1 Rb1 2_665 3.9867(11) ?
Cl1 Rb1 2_665 3.316(3) yes
Cl2 Rb1 2_665 3.320(3) yes
N1 C5 . 1.341(9) ?
N1 C1 . 1.361(9) ?
N2 C10 . 1.354(9) ?
N2 C6 . 1.360(9) ?
C1 C2 . 1.344(11) ?
C1 C6 . 1.475(9) ?
C2 C3 . 1.388(10) ?
C2 H2 . 0.9300 ?
C3 C4 . 1.377(11) ?
C3 H3 . 0.9300 ?
C4 C5 . 1.377(11) ?
C4 C11 1_446 1.505(10) ?
C5 H5 . 0.9300 ?
C6 C7 . 1.378(10) ?
C7 C8 . 1.388(10) ?
C7 H7 . 0.9300 ?
C8 C9 . 1.361(11) ?
C8 H8 . 0.9300 ?
C9 C10 . 1.386(10) ?
C9 C12 . 1.514(10) ?
C10 H10 . 0.9300 ?
C11 O1 . 1.227(10) ?
C11 O2 . 1.278(10) ?
C11 C4 1_664 1.505(10) ?
C11 Rb1 2_675 3.579(8) ?
C12 O3 . 1.190(10) ?
C12 O4 . 1.286(10) ?
O1 Rb1 . 2.841(6) yes
O1 Rb1 2_675 2.943(6) yes
O3 Rb1 . 2.874(7) yes
Rb1 O5 . 2.809(8) yes
Rb1 O4 2_575 3.003(7) yes
Rb1 C11 2_675 3.579(8) ?
Rb1 Rb1 2_675 4.178(2) ?
O4 H4 . 0.752 ?

loop_
_geom_hbond_atom_site_label_D
_geom_hbond_atom_site_label_H
_geom_hbond_atom_site_label_A
_geom_hbond_site_symmetry_A
_geom_hbond_distance_DH
_geom_hbond_distance_HA
_geom_hbond_distance_DA
_geom_hbond_angle_DHA
C2 H2 Cl1 1_455 0.93 2.83 3.505(8) 130.6
C7 H7 Cl2 1_455 0.93 2.69 3.518(8) 149.1

loop_
_geom_torsion_atom_site_label_1
_geom_torsion_atom_site_label_2
_geom_torsion_atom_site_label_3
_geom_torsion_atom_site_label_4
_geom_torsion_site_symmetry_1
_geom_torsion_site_symmetry_4
_geom_torsion
Cl2 Pt1 Cl1 Rb1 . 2_665 -48.76(8)
N2 Pt1 Cl2 Rb1 . 2_665 -131.37(18)
Cl1 Pt1 Cl2 Rb1 . 2_665 48.69(8)
N2 Pt1 N1 C5 . . -174.9(7)
Cl1 Pt1 N1 C5 . . 4.8(6)
Rb1 Pt1 N1 C5 2_665 . 57.0(7)
N2 Pt1 N1 C1 . . 4.9(5)
Cl1 Pt1 N1 C1 . . -175.4(5)
Rb1 Pt1 N1 C1 2_665 . -123.2(5)
N1 Pt1 N2 C10 . . 175.6(6)
Cl2 Pt1 N2 C10 . . -7.4(6)
Rb1 Pt1 N2 C10 2_665 . -58.3(7)
N1 Pt1 N2 C6 . . -4.7(5)
Cl2 Pt1 N2 C6 . . 172.3(5)
Rb1 Pt1 N2 C6 2_665 . 121.4(5)
C5 N1 C1 C2 . . -2.9(11)
Pt1 N1 C1 C2 . . 177.3(6)
C5 N1 C1 C6 . . 175.7(6)
Pt1 N1 C1 C6 . . -4.1(8)
N1 C1 C2 C3 . . 2.7(13)
C6 C1 C2 C3 . . -175.8(7)
C1 C2 C3 C4 . . 0.0(13)
C2 C3 C4 C5 . . -2.2(12)
C2 C3 C4 C11 . 1_446 175.1(8)
C1 N1 C5 C4 . . 0.5(11)
Pt1 N1 C5 C4 . . -179.7(6)
C3 C4 C5 N1 . . 2.0(12)
C11 C4 C5 N1 1_446 . -175.4(7)
C10 N2 C6 C7 . . 2.5(11)
Pt1 N2 C6 C7 . . -177.2(6)
C10 N2 C6 C1 . . -176.5(6)
Pt1 N2 C6 C1 . . 3.8(8)
C2 C1 C6 N2 . . 178.8(7)
N1 C1 C6 N2 . . 0.2(9)
C2 C1 C6 C7 . . -0.2(12)
N1 C1 C6 C7 . . -178.8(7)
N2 C6 C7 C8 . . -2.3(12)
C1 C6 C7 C8 . . 176.6(7)
C6 C7 C8 C9 . . 0.0(13)
C7 C8 C9 C10 . . 2.0(12)
C7 C8 C9 C12 . . 178.7(8)
C6 N2 C10 C9 . . -0.5(11)
Pt1 N2 C10 C9 . . 179.2(5)
C8 C9 C10 N2 . . -1.8(12)
C12 C9 C10 N2 . . -178.6(7)
C8 C9 C12 O3 . . -170.6(8)
C10 C9 C12 O3 . . 6.2(12)
C8 C9 C12 O4 . . 7.9(11)
C10 C9 C12 O4 . . -175.3(7)
O2 C11 O1 Rb1 . . -75.2(12)
C4 C11 O1 Rb1 1_664 . 106.6(8)
Rb1 C11 O1 Rb1 2_675 . -120.8(8)
O2 C11 O1 Rb1 . 2_675 45.7(11)
C4 C11 O1 Rb1 1_664 2_675 -132.5(6)
O4 C12 O3 Rb1 . . 105(2)
C9 C12 O3 Rb1 . . -76(3)
C11 O1 Rb1 O5 . . -98.1(8)
Rb1 O1 Rb1 O5 2_675 . 135.0(2)
C11 O1 Rb1 O3 . . -133.6(8)
Rb1 O1 Rb1 O3 2_675 . 99.6(4)
C11 O1 Rb1 O1 . 2_675 126.9(9)
Rb1 O1 Rb1 O1 2_675 2_675 0.0
C11 O1 Rb1 O4 . 2_575 -169.8(8)
Rb1 O1 Rb1 O4 2_675 2_575 63.30(17)
C11 O1 Rb1 Cl1 . 2_665 -19.1(8)
Rb1 O1 Rb1 Cl1 2_675 2_665 -145.93(16)
C11 O1 Rb1 Cl2 . 2_665 27.3(8)
Rb1 O1 Rb1 Cl2 2_675 2_665 -99.61(15)
C11 O1 Rb1 C11 . 2_675 137.6(7)
Rb1 O1 Rb1 C11 2_675 2_675 10.8(2)
C11 O1 Rb1 Pt1 . 2_665 16.8(8)
Rb1 O1 Rb1 Pt1 2_675 2_665 -110.03(14)
C11 O1 Rb1 Rb1 . 2_675 126.9(9)
C12 O3 Rb1 O5 . . -114(3)
C12 O3 Rb1 O1 . . -75(3)
C12 O3 Rb1 O1 . 2_675 22(3)
C12 O3 Rb1 O4 . 2_575 -38(3)
C12 O3 Rb1 Cl1 . 2_665 179(2)
C12 O3 Rb1 Cl2 . 2_665 123(3)
C12 O3 Rb1 C11 . 2_675 20(3)
C12 O3 Rb1 Pt1 . 2_665 141(2)
C12 O3 Rb1 Rb1 . 2_675 -3(3)
O3 C12 O4 Rb1 . 2_575 -98.3(9)
C9 C12 O4 Rb1 . 2_575 83.3(7)
